data_4344957
loop_
_publ_author_name
'Sweet, Lucas E.'
'Corbey, Jordan F.'
'Gendron, Fr\'ed\'eric'
'Autschbach, Jochen'
'McNamara, Bruce K.'
'Ziegelgruber, Kate L.'
'Arrigo, Leah M.'
'Peper, Shane M.'
'Schwantes, Jon M.'

_publ_section_title
;
 Structure and Bonding Investigation of Plutonium Peroxocarbonate
 Complexes Using Cerium Surrogates and Electronic Structure Modeling.
;
_journal_issue 2
_journal_name_full 'Inorganic chemistry'
_journal_page_first 791
_journal_page_last 801
_journal_paper_doi 10.1021/acs.inorgchem.6b02235
_journal_volume 56
_journal_year 2017
_chemical_formula_sum 'C6 H24 K8 O34 Pu2'
_chemical_formula_weight 1437.05
_space_group_crystal_system triclinic
_space_group_IT_number 2
_space_group_name_Hall '-P 1'
_space_group_name_H-M_alt 'P -1'
_symmetry_space_group_name_Hall '-P 1'
_symmetry_space_group_name_H-M 'P -1'
_atom_sites_solution_hydrogens difmap
_audit_creation_method SHELXL-2014/7
_cell_angle_alpha 66.787(3)
_cell_angle_beta 68.391(3)
_cell_angle_gamma 74.259(3)
_cell_formula_units_Z 1
_cell_length_a 8.8616(16)
_cell_length_b 10.3300(19)
_cell_length_c 10.939(2)
_cell_measurement_reflns_used 4975
_cell_measurement_temperature 296(2)
_cell_measurement_theta_max 33.12
_cell_measurement_theta_min 3.50
_cell_volume 846.2(3)
_computing_cell_refinement 'Bruker SAINT'
_computing_data_collection 'Bruker APEX2'
_computing_data_reduction 'Bruker SAINT'
_computing_molecular_graphics 'Bruker SHELXTL'
_computing_publication_material 'Bruker SHELXTL'
_computing_structure_refinement 'SHELXL-2014/7 (Sheldrick, 2014)'
_computing_structure_solution 'SHELXS-97 (Sheldrick 2008)'
_diffrn_ambient_temperature 296(2)
_diffrn_measured_fraction_theta_full 0.996
_diffrn_measured_fraction_theta_max 0.979
_diffrn_measurement_device_type 'Bruker APEX-II CCD'
_diffrn_measurement_method '\f and \w scans'
_diffrn_radiation_type MoK\a
_diffrn_radiation_wavelength 0.71073
_diffrn_reflns_av_unetI/netI 0.0940
_diffrn_reflns_Laue_measured_fraction_full 0.996
_diffrn_reflns_Laue_measured_fraction_max 0.979
_diffrn_reflns_limit_h_max 13
_diffrn_reflns_limit_h_min -11
_diffrn_reflns_limit_k_max 15
_diffrn_reflns_limit_k_min -13
_diffrn_reflns_limit_l_max 16
_diffrn_reflns_limit_l_min 0
_diffrn_reflns_number 5524
_diffrn_reflns_point_group_measured_fraction_full 0.996
_diffrn_reflns_point_group_measured_fraction_max 0.979
_diffrn_reflns_theta_full 25.242
_diffrn_reflns_theta_max 31.502
_diffrn_reflns_theta_min 2.759
_exptl_absorpt_coefficient_mu 4.962
_exptl_absorpt_correction_T_max 0.746542
_exptl_absorpt_correction_T_min 0.535226
_exptl_absorpt_correction_type multi-scan
_exptl_crystal_colour green
_exptl_crystal_density_diffrn 2.820
_exptl_crystal_density_meas ?
_exptl_crystal_density_method not_measured
_exptl_crystal_description plate
_exptl_crystal_F_000 672
_exptl_crystal_size_max 0.100
_exptl_crystal_size_mid 0.075
_exptl_crystal_size_min 0.010
_refine_diff_density_max 2.255
_refine_diff_density_min -2.644
_refine_diff_density_rms 0.266
_refine_ls_extinction_method none
_refine_ls_goodness_of_fit_ref 0.883
_refine_ls_hydrogen_treatment refall
_refine_ls_matrix_type full
_refine_ls_number_parameters 259
_refine_ls_number_reflns 5524
_refine_ls_number_restraints 8
_refine_ls_restrained_S_all 0.882
_refine_ls_R_factor_all 0.0420
_refine_ls_R_factor_gt 0.0300
_refine_ls_shift/su_max 0.001
_refine_ls_shift/su_mean 0.000
_refine_ls_structure_factor_coef Fsqd
_refine_ls_weighting_details 'w=1/[\s^2^(Fo^2^)+(0.0180P)^2^] where P=(Fo^2^+2Fc^2^)/3'
_refine_ls_weighting_scheme calc
_refine_ls_wR_factor_gt 0.0607
_refine_ls_wR_factor_ref 0.0621
_reflns_Friedel_coverage 0.000
_reflns_number_gt 4349
_reflns_number_total 5524
_reflns_threshold_expression 'I > 2\s(I)'
_cod_data_source_file ic6b02235_si_002.cif
_cod_data_source_block pukfinal
_cod_depositor_comments
;
The following automatic conversions were performed:

'_exptl_crystal_density_meas' value 'not_measured' was changed to '?'
- the value is perceived as not measured.

Automatic conversion script
Id: cif_fix_values 4268 2015-11-12 08:31:59Z antanas 

 Adding full bibliography for 4344957.cif.
;
_cod_original_cell_volume 846.3(3)
_cod_database_code 4344957
_shelx_shelxl_version_number 2014/7
_shelx_space_group_comment
; 
The symmetry employed for this shelxl refinement is uniquely defined 
by the following loop, which should always be used as a source of 
symmetry information in preference to the above space-group names. 
They are only intended as comments. 
;
_shelx_estimated_absorpt_t_min 0.637
_shelx_estimated_absorpt_t_max 0.952

loop_
_space_group_symop_operation_xyz
'x, y, z'
'-x, -y, -z'

loop_
_atom_site_label
_atom_site_type_symbol
_atom_site_fract_x
_atom_site_fract_y
_atom_site_fract_z
_atom_site_U_iso_or_equiv
_atom_site_adp_type
_atom_site_occupancy
_atom_site_site_symmetry_order
_atom_site_calc_flag
_atom_site_refinement_flags_posn
Pu1 Pu 0.65506(2) 0.36068(2) 0.46652(2) 0.00505(5) Uani 1 1 d .
K1 K 0.78316(14) -0.06445(11) 0.56519(13) 0.0110(2) Uani 1 1 d .
K2 K 1.29691(15) 0.47815(11) 0.20839(14) 0.0143(3) Uani 1 1 d .
K3 K 0.35043(14) 0.10242(11) 0.72621(13) 0.0127(2) Uani 1 1 d .
K4 K 0.78391(16) 0.63187(12) 0.06529(14) 0.0178(3) Uani 1 1 d .
O1 O 0.6846(5) 0.1538(3) 0.6710(4) 0.0108(8) Uani 1 1 d .
O2 O 0.7905(4) 0.3426(3) 0.6274(4) 0.0100(8) Uani 1 1 d .
O3 O 0.5929(5) 0.3546(3) 0.2742(4) 0.0103(8) Uani 1 1 d .
O4 O 0.5631(4) 0.1625(3) 0.4601(4) 0.0085(7) Uani 1 1 d .
O5 O 0.9000(5) 0.4405(3) 0.2935(4) 0.0133(8) Uani 1 1 d .
O6 O 0.6318(5) 0.5918(4) 0.4596(4) 0.0144(8) Uani 1 1 d .
O7 O 0.5728(5) 0.5996(4) 0.3458(4) 0.0149(8) Uani 1 1 d .
O8 O 0.5006(4) 0.1717(4) 0.2750(4) 0.0120(8) Uani 1 1 d .
O9 O 0.8030(5) 0.1562(4) 0.8196(4) 0.0136(8) Uani 1 1 d .
O10 O 1.1247(5) 0.2946(4) 0.2129(4) 0.0125(8) Uani 1 1 d .
O11 O 0.9044(4) 0.2097(3) 0.3826(4) 0.0103(8) Uani 1 1 d .
C1 C 0.5505(6) 0.2244(5) 0.3364(6) 0.0088(10) Uani 1 1 d .
C2 C 0.7585(6) 0.2146(5) 0.7102(6) 0.0094(10) Uani 1 1 d .
C3 C 0.9850(7) 0.3137(5) 0.2927(6) 0.0108(11) Uani 1 1 d .
OW1 O 0.8581(5) -0.3193(4) 0.5114(5) 0.0189(9) Uani 1 1 d D
H1 H 0.796(5) -0.356(5) 0.490(6) 0.008(15) Uiso 1 1 d D
H1A H 0.966(3) -0.322(6) 0.461(6) 0.018(17) Uiso 1 1 d D
OW2 O 0.3341(6) 0.0789(4) 0.9873(5) 0.0228(10) Uani 1 1 d D
H2 H 0.290(8) 0.003(5) 1.054(5) 0.03(2) Uiso 1 1 d D
H2A H 0.409(7) 0.097(8) 1.015(8) 0.06(3) Uiso 1 1 d D
OW3 O 0.0542(5) 0.2721(4) 0.8134(5) 0.0202(10) Uani 1 1 d .
OW4 O 0.8350(5) 0.3769(4) 0.0268(5) 0.0232(10) Uani 1 1 d .
OW5 O 1.5210(6) 0.2839(5) -0.0013(5) 0.0256(10) Uani 1 1 d D
H5 H 1.616(8) 0.251(12) -0.055(11) 0.16(5) Uiso 1 1 d D
H5A H 1.507(10) 0.240(7) 0.090(3) 0.06(3) Uiso 1 1 d D
OW6 O 0.1063(5) -0.0297(4) 0.7475(5) 0.0245(11) Uani 1 1 d D
H6 H 0.090(8) -0.102(5) 0.732(7) 0.031(19) Uiso 1 1 d D
H6A H 0.003(3) 0.015(5) 0.774(6) 0.012(15) Uiso 1 1 d D

loop_
_atom_site_aniso_label
_atom_site_aniso_U_11
_atom_site_aniso_U_22
_atom_site_aniso_U_33
_atom_site_aniso_U_23
_atom_site_aniso_U_13
_atom_site_aniso_U_12
Pu1 0.00525(9) 0.00347(7) 0.00691(10) -0.00189(6) -0.00260(7) 0.00005(6)
K1 0.0103(5) 0.0079(5) 0.0144(6) -0.0038(4) -0.0044(5) 0.0006(4)
K2 0.0154(6) 0.0122(5) 0.0158(7) -0.0034(5) -0.0062(5) -0.0023(4)
K3 0.0117(6) 0.0106(5) 0.0139(7) -0.0040(5) -0.0015(5) -0.0019(4)
K4 0.0240(7) 0.0173(6) 0.0128(7) -0.0060(5) -0.0049(6) -0.0034(5)
O1 0.016(2) 0.0063(15) 0.011(2) -0.0010(15) -0.0072(17) -0.0012(14)
O2 0.0125(19) 0.0058(15) 0.012(2) 0.0015(15) -0.0062(17) -0.0045(14)
O3 0.017(2) 0.0047(15) 0.008(2) 0.0009(14) -0.0052(17) -0.0018(14)
O4 0.0132(19) 0.0046(15) 0.008(2) 0.0002(14) -0.0057(16) -0.0009(13)
O5 0.014(2) 0.0070(16) 0.019(2) -0.0053(16) -0.0061(18) 0.0013(14)
O6 0.013(2) 0.0117(17) 0.017(2) -0.0057(17) -0.0031(18) 0.0005(15)
O7 0.015(2) 0.0165(18) 0.010(2) -0.0014(16) -0.0061(18) 0.0010(15)
O8 0.0103(19) 0.0142(17) 0.018(2) -0.0092(17) -0.0061(17) -0.0022(14)
O9 0.019(2) 0.0118(17) 0.010(2) 0.0002(16) -0.0096(18) 0.0003(15)
O10 0.0096(19) 0.0141(17) 0.012(2) -0.0034(16) -0.0043(17) 0.0008(15)
O11 0.0105(18) 0.0075(16) 0.011(2) -0.0016(15) -0.0037(16) -0.0003(14)
C1 0.004(2) 0.010(2) 0.013(3) -0.007(2) -0.002(2) 0.0022(18)
C2 0.007(2) 0.010(2) 0.009(3) -0.004(2) 0.000(2) -0.0017(19)
C3 0.017(3) 0.008(2) 0.010(3) 0.000(2) -0.010(2) 0.000(2)
OW1 0.016(2) 0.019(2) 0.026(3) -0.012(2) -0.006(2) -0.0007(18)
OW2 0.025(3) 0.016(2) 0.026(3) -0.002(2) -0.012(2) -0.0038(19)
OW3 0.020(2) 0.0175(19) 0.027(3) -0.0106(19) -0.011(2) 0.0015(17)
OW4 0.029(3) 0.018(2) 0.017(3) -0.0027(18) -0.002(2) -0.0078(18)
OW5 0.023(3) 0.033(2) 0.016(3) -0.006(2) -0.010(2) 0.008(2)
OW6 0.016(2) 0.020(2) 0.044(3) -0.022(2) -0.006(2) 0.0020(18)

loop_
_atom_type_symbol
_atom_type_description
_atom_type_scat_dispersion_real
_atom_type_scat_dispersion_imag
_atom_type_scat_source
C C 0.0033 0.0016 'International Tables Vol C Tables 4.2.6.8 and 6.1.1.4'
H H 0.0000 0.0000 'International Tables Vol C Tables 4.2.6.8 and 6.1.1.4'
O O 0.0106 0.0060 'International Tables Vol C Tables 4.2.6.8 and 6.1.1.4'
K K 0.2009 0.2494 'International Tables Vol C Tables 4.2.6.8 and 6.1.1.4'
Pu Pu -9.4100 4.3056 'International Tables Vol C Tables 4.2.6.8 and 6.1.1.4'

loop_
_geom_angle_atom_site_label_1
_geom_angle_atom_site_label_2
_geom_angle_atom_site_label_3
_geom_angle
_geom_angle_site_symmetry_1
_geom_angle_site_symmetry_3
O6 Pu1 O6 82.42(13) . 2_666
O6 Pu1 O7 37.15(13) . .
O6 Pu1 O7 71.48(13) 2_666 .
O6 Pu1 O7 71.61(13) . 2_666
O6 Pu1 O7 36.77(13) 2_666 2_666
O7 Pu1 O7 84.29(14) . 2_666
O6 Pu1 O5 76.36(12) . .
O6 Pu1 O5 145.63(13) 2_666 .
O7 Pu1 O5 75.29(13) . .
O7 Pu1 O5 146.78(11) 2_666 .
O6 Pu1 O3 111.61(13) . .
O6 Pu1 O3 79.51(13) 2_666 .
O7 Pu1 O3 74.66(12) . .
O7 Pu1 O3 116.22(13) 2_666 .
O5 Pu1 O3 83.56(13) . .
O6 Pu1 O2 74.77(13) . .
O6 Pu1 O2 115.80(13) 2_666 .
O7 Pu1 O2 111.51(12) . .
O7 Pu1 O2 79.03(13) 2_666 .
O5 Pu1 O2 84.38(13) . .
O3 Pu1 O2 164.48(12) . .
O6 Pu1 O4 155.09(13) . .
O6 Pu1 O4 75.01(11) 2_666 .
O7 Pu1 O4 122.73(13) . .
O7 Pu1 O4 95.37(12) 2_666 .
O5 Pu1 O4 117.68(11) . .
O3 Pu1 O4 54.33(12) . .
O2 Pu1 O4 124.67(12) . .
O6 Pu1 O11 127.17(12) . .
O6 Pu1 O11 149.56(11) 2_666 .
O7 Pu1 O11 126.07(13) . .
O7 Pu1 O11 148.95(13) 2_666 .
O5 Pu1 O11 53.96(11) . .
O3 Pu1 O11 82.10(12) . .
O2 Pu1 O11 82.92(12) . .
O4 Pu1 O11 74.56(11) . .
O6 Pu1 O1 122.51(13) . .
O6 Pu1 O1 96.63(13) 2_666 .
O7 Pu1 O1 155.99(12) . .
O7 Pu1 O1 74.48(12) 2_666 .
O5 Pu1 O1 117.54(13) . .
O3 Pu1 O1 124.79(11) . .
O2 Pu1 O1 53.99(11) . .
O4 Pu1 O1 71.32(12) . .
O11 Pu1 O1 74.47(12) . .
O6 Pu1 C2 98.63(14) . .
O6 Pu1 C2 106.95(14) 2_666 .
O7 Pu1 C2 135.62(13) . .
O7 Pu1 C2 74.07(14) 2_666 .
O5 Pu1 C2 102.76(14) . .
O3 Pu1 C2 149.72(12) . .
O2 Pu1 C2 27.27(12) . .
O4 Pu1 C2 97.91(13) . .
O11 Pu1 C2 78.29(13) . .
O1 Pu1 C2 26.76(12) . .
O6 Pu1 C1 136.07(14) . .
O6 Pu1 C1 75.28(13) 2_666 .
O7 Pu1 C1 99.27(14) . .
O7 Pu1 C1 106.98(14) 2_666 .
O5 Pu1 C1 102.03(14) . .
O3 Pu1 C1 27.72(13) . .
O2 Pu1 C1 149.15(13) . .
O4 Pu1 C1 26.61(13) . .
O11 Pu1 C1 77.14(13) . .
O1 Pu1 C1 97.59(14) . .
C2 Pu1 C1 123.79(14) . .
O8 K1 O1 91.08(11) 2_656 .
O8 K1 O4 80.72(11) 2_656 .
O1 K1 O4 62.39(11) . .
O8 K1 OW1 80.59(12) 2_656 .
O1 K1 OW1 168.69(13) . .
O4 K1 OW1 123.00(12) . .
O8 K1 O10 76.63(12) 2_656 2_756
O1 K1 O10 101.64(11) . 2_756
O4 K1 O10 152.05(12) . 2_756
OW1 K1 O10 69.10(12) . 2_756
O8 K1 O11 121.62(11) 2_656 2_756
O1 K1 O11 106.63(11) . 2_756
O4 K1 O11 156.50(11) . 2_756
OW1 K1 O11 71.98(11) . 2_756
O10 K1 O11 45.74(11) 2_756 2_756
O8 K1 O11 140.76(11) 2_656 .
O1 K1 O11 62.42(11) . .
O4 K1 O11 61.80(10) . .
OW1 K1 O11 128.60(12) . .
O10 K1 O11 133.85(11) 2_756 .
O11 K1 O11 94.77(10) 2_756 .
O8 K1 OW6 123.66(12) 2_656 2_656
O1 K1 OW6 113.99(11) . 2_656
O4 K1 OW6 69.97(11) . 2_656
OW1 K1 OW6 77.17(12) . 2_656
O10 K1 OW6 137.05(11) 2_756 2_656
O11 K1 OW6 99.27(12) 2_756 2_656
O11 K1 OW6 55.69(10) . 2_656
O8 K1 C3 97.02(14) 2_656 2_756
O1 K1 C3 113.40(13) . 2_756
O4 K1 C3 175.03(13) . 2_756
OW1 K1 C3 60.62(13) . 2_756
O10 K1 C3 23.63(12) 2_756 2_756
O11 K1 C3 24.80(12) 2_756 2_756
O11 K1 C3 119.34(13) . 2_756
OW6 K1 C3 114.84(13) 2_656 2_756
O8 K1 C1 20.01(11) 2_656 2_656
O1 K1 C1 107.06(11) . 2_656
O4 K1 C1 78.52(12) . 2_656
OW1 K1 C1 66.64(12) . 2_656
O10 K1 C1 85.48(12) 2_756 2_656
O11 K1 C1 124.93(11) 2_756 2_656
O11 K1 C1 139.55(12) . 2_656
OW6 K1 C1 105.06(13) 2_656 2_656
C3 K1 C1 100.88(13) 2_756 2_656
O8 K1 K3 46.71(7) 2_656 .
O1 K1 K3 50.18(8) . .
O4 K1 K3 46.02(8) . .
OW1 K1 K3 124.69(10) . .
O10 K1 K3 106.03(8) 2_756 .
O11 K1 K3 144.01(8) 2_756 .
O11 K1 K3 95.44(7) . .
OW6 K1 K3 114.92(9) 2_656 .
C3 K1 K3 129.52(11) 2_756 .
C1 K1 K3 58.06(8) 2_656 .
O8 K1 K3 80.51(9) 2_656 2_656
O1 K1 K3 128.03(9) . 2_656
O4 K1 K3 65.63(7) . 2_656
OW1 K1 K3 58.38(10) . 2_656
O10 K1 K3 125.23(8) 2_756 2_656
O11 K1 K3 121.45(8) 2_756 2_656
O11 K1 K3 93.31(8) . 2_656
OW6 K1 K3 43.87(8) 2_656 2_656
C3 K1 K3 118.51(9) 2_756 2_656
C1 K1 K3 61.29(10) 2_656 2_656
K3 K1 K3 92.27(4) . 2_656
O10 K2 O3 115.56(11) . 1_655
O10 K2 O2 129.82(12) . 2_766
O3 K2 O2 92.62(10) 1_655 2_766
O10 K2 OW1 69.77(12) . 2_756
O3 K2 OW1 85.73(12) 1_655 2_756
O2 K2 OW1 72.21(11) 2_766 2_756
O10 K2 OW4 74.01(12) . 2_765
O3 K2 OW4 142.04(12) 1_655 2_765
O2 K2 OW4 109.08(11) 2_766 2_765
OW1 K2 OW4 129.91(13) 2_756 2_765
O10 K2 OW5 138.42(14) . 2_865
O3 K2 OW5 84.97(12) 1_655 2_865
O2 K2 OW5 80.97(12) 2_766 2_865
OW1 K2 OW5 151.11(13) 2_756 2_865
OW4 K2 OW5 68.88(13) 2_765 2_865
O10 K2 O8 71.64(10) . 1_655
O3 K2 O8 44.01(9) 1_655 1_655
O2 K2 O8 124.89(11) 2_766 1_655
OW1 K2 O8 72.46(11) 2_756 1_655
OW4 K2 O8 126.03(11) 2_765 1_655
OW5 K2 O8 117.01(12) 2_865 1_655
O10 K2 C1 92.02(12) . 1_655
O3 K2 C1 24.74(11) 1_655 1_655
O2 K2 C1 103.75(12) 2_766 1_655
OW1 K2 C1 69.07(13) 2_756 1_655
OW4 K2 C1 145.91(13) 2_765 1_655
OW5 K2 C1 108.38(14) 2_865 1_655
O8 K2 C1 22.94(10) 1_655 1_655
O10 K2 C3 21.24(11) . .
O3 K2 C3 126.26(12) 1_655 .
O2 K2 C3 108.73(12) 2_766 .
OW1 K2 C3 57.48(13) 2_756 .
OW4 K2 C3 76.59(13) 2_765 .
OW5 K2 C3 145.37(14) 2_865 .
O8 K2 C3 85.36(11) 1_655 .
C1 K2 C3 101.54(13) 1_655 .
O10 K2 OW5 67.69(12) . .
O3 K2 OW5 72.15(11) 1_655 .
O2 K2 OW5 161.62(12) 2_766 .
OW1 K2 OW5 115.54(12) 2_756 .
OW4 K2 OW5 79.37(12) 2_765 .
OW5 K2 OW5 87.34(12) 2_865 .
O8 K2 OW5 49.48(11) 1_655 .
C1 K2 OW5 66.54(13) 1_655 .
C3 K2 OW5 88.92(13) . .
O10 K2 O5 41.90(9) . .
O3 K2 O5 144.53(11) 1_655 .
O2 K2 O5 91.18(10) 2_766 .
OW1 K2 O5 62.04(11) 2_756 .
OW4 K2 O5 67.88(11) 2_765 .
OW5 K2 O5 130.41(12) 2_865 .
O8 K2 O5 107.57(9) 1_655 .
C1 K2 O5 120.99(12) 1_655 .
C3 K2 O5 22.83(10) . .
OW5 K2 O5 107.20(11) . .
O10 K2 C2 141.40(12) . 2_766
O3 K2 C2 96.37(11) 1_655 2_766
O2 K2 C2 20.86(12) 2_766 2_766
OW1 K2 C2 92.97(12) 2_756 2_766
OW4 K2 C2 94.42(12) 2_765 2_766
OW5 K2 C2 61.06(13) 2_865 2_766
O8 K2 C2 137.29(12) 1_655 2_766
C1 K2 C2 114.37(13) 1_655 2_766
C3 K2 C2 120.85(12) . 2_766
OW5 K2 C2 147.58(13) . 2_766
O5 K2 C2 99.51(10) . 2_766
OW2 K3 OW6 108.22(15) . .
OW2 K3 O4 140.38(13) . .
OW6 K3 O4 109.73(13) . .
OW2 K3 O8 99.99(12) . 2_656
OW6 K3 O8 74.49(11) . 2_656
O4 K3 O8 79.74(11) . 2_656
OW2 K3 OW3 75.93(13) . .
OW6 K3 OW3 74.10(11) . .
O4 K3 OW3 125.53(12) . .
O8 K3 OW3 145.08(12) 2_656 .
OW2 K3 O1 80.65(13) . .
OW6 K3 O1 158.82(11) . .
O4 K3 O1 59.77(11) . .
O8 K3 O1 85.15(10) 2_656 .
OW3 K3 O1 127.08(10) . .
OW2 K3 O6 109.24(12) . 2_666
OW6 K3 O6 118.94(13) . 2_666
O4 K3 O6 60.31(10) . 2_666
O8 K3 O6 140.00(11) 2_656 2_666
OW3 K3 O6 70.56(11) . 2_666
O1 K3 O6 73.68(10) . 2_666
OW2 K3 O7 82.85(12) . 2_666
OW6 K3 O7 140.65(12) . 2_666
O4 K3 O7 75.07(10) . 2_666
O8 K3 O7 142.32(11) 2_656 2_666
OW3 K3 O7 72.34(11) . 2_666
O1 K3 O7 58.01(9) . 2_666
O6 K3 O7 28.28(10) 2_666 2_666
OW2 K3 C1 114.42(13) . 2_656
OW6 K3 C1 59.74(11) . 2_656
O4 K3 C1 76.50(11) . 2_656
O8 K3 C1 18.70(11) 2_656 2_656
OW3 K3 C1 133.76(12) . 2_656
O1 K3 C1 99.12(11) . 2_656
O6 K3 C1 133.89(13) 2_666 2_656
O7 K3 C1 150.08(12) 2_666 2_656
OW2 K3 K1 106.74(10) . .
OW6 K3 K1 113.76(9) . .
O4 K3 K1 46.37(8) . .
O8 K3 K1 45.15(8) 2_656 .
OW3 K3 K1 169.54(9) . .
O1 K3 K1 45.22(7) . .
O6 K3 K1 99.14(8) 2_666 .
O7 K3 K1 97.76(8) 2_666 .
C1 K3 K1 54.91(8) 2_656 .
OW2 K3 Pu1 107.64(10) . .
OW6 K3 Pu1 142.94(12) . .
O4 K3 Pu1 39.10(7) . .
O8 K3 Pu1 108.02(9) 2_656 .
OW3 K3 Pu1 106.18(9) . .
O1 K3 Pu1 39.60(7) . .
O6 K3 Pu1 37.54(7) 2_666 .
O7 K3 Pu1 38.10(7) 2_666 .
C1 K3 Pu1 112.00(9) 2_656 .
K1 K3 Pu1 63.36(3) . .
OW2 K3 K4 45.32(9) . 2_666
OW6 K3 K4 115.90(9) . 2_666
O4 K3 K4 122.00(7) . 2_666
O8 K3 K4 144.97(9) 2_656 2_666
OW3 K3 K4 46.29(8) . 2_666
O1 K3 K4 84.22(7) . 2_666
O6 K3 K4 67.05(8) 2_666 2_666
O7 K3 K4 46.94(8) 2_666 2_666
C1 K3 K4 158.97(10) 2_656 2_666
K1 K3 K4 128.75(4) . 2_666
Pu1 K3 K4 83.83(3) . 2_666
O10 K4 OW4 77.64(12) 2_765 .
O10 K4 OW2 83.39(13) 2_765 2_666
OW4 K4 OW2 154.19(15) . 2_666
O10 K4 OW3 118.43(13) 2_765 2_666
OW4 K4 OW3 130.16(13) . 2_666
OW2 K4 OW3 74.52(13) 2_666 2_666
O10 K4 O5 139.23(12) 2_765 .
OW4 K4 O5 77.81(12) . .
OW2 K4 O5 127.46(13) 2_666 .
OW3 K4 O5 59.42(11) 2_666 .
O10 K4 OW5 76.40(14) 2_765 2_765
OW4 K4 OW5 92.18(14) . 2_765
OW2 K4 OW5 66.21(14) 2_666 2_765
OW3 K4 OW5 136.14(12) 2_666 2_765
O5 K4 OW5 136.47(14) . 2_765
O10 K4 O7 159.19(12) 2_765 .
OW4 K4 O7 106.98(12) . .
OW2 K4 O7 85.17(13) 2_666 .
OW3 K4 O7 74.70(12) 2_666 .
O5 K4 O7 60.62(11) . .
OW5 K4 O7 83.10(13) 2_765 .
O10 K4 OW4 75.34(12) 2_765 2_765
OW4 K4 OW4 89.10(12) . 2_765
OW2 K4 OW4 102.94(12) 2_666 2_765
OW3 K4 OW4 55.94(11) 2_666 2_765
O5 K4 OW4 72.24(11) . 2_765
OW5 K4 OW4 150.73(14) 2_765 2_765
O7 K4 OW4 124.34(12) . 2_765
O10 K4 O3 122.67(10) 2_765 .
OW4 K4 O3 52.93(11) . .
OW2 K4 O3 129.46(12) 2_666 .
OW3 K4 O3 115.52(12) 2_666 .
O5 K4 O3 61.76(10) . .
OW5 K4 O3 78.30(13) 2_765 .
O7 K4 O3 54.84(9) . .
OW4 K4 O3 124.16(11) 2_765 .
O10 K4 K3 125.26(8) 2_765 2_666
OW4 K4 K3 156.94(10) . 2_666
OW2 K4 K3 44.06(10) 2_666 2_666
OW3 K4 K3 45.69(8) 2_666 2_666
O5 K4 K3 84.12(7) . 2_666
OW5 K4 K3 91.14(10) 2_765 2_666
O7 K4 K3 50.87(7) . 2_666
OW4 K4 K3 98.97(8) 2_765 2_666
O3 K4 K3 105.68(7) . 2_666
O10 K4 K2 43.53(8) 2_765 2_765
OW4 K4 K2 47.64(10) . 2_765
OW2 K4 K2 106.69(11) 2_666 2_765
OW3 K4 K2 159.93(10) 2_666 2_765
O5 K4 K2 125.35(7) . 2_765
OW5 K4 K2 56.83(10) 2_765 2_765
O7 K4 K2 125.26(9) . 2_765
OW4 K4 K2 105.16(9) 2_765 2_765
O3 K4 K2 79.71(7) . 2_765
K3 K4 K2 146.33(4) 2_666 2_765
O10 K4 Pu1 155.58(8) 2_765 .
OW4 K4 Pu1 78.08(10) . .
OW2 K4 Pu1 118.72(11) 2_666 .
OW3 K4 Pu1 79.96(9) 2_666 .
O5 K4 Pu1 34.62(8) . .
OW5 K4 Pu1 102.00(11) 2_765 .
O7 K4 Pu1 34.12(7) . .
OW4 K4 Pu1 106.86(9) 2_765 .
O3 K4 Pu1 35.69(7) . .
K3 K4 Pu1 78.91(3) 2_666 .
K2 K4 Pu1 114.98(4) 2_765 .
C2 O1 Pu1 94.1(3) . .
C2 O1 K1 133.3(3) . .
Pu1 O1 K1 102.00(13) . .
C2 O1 K3 139.4(3) . .
Pu1 O1 K3 90.27(12) . .
K1 O1 K3 84.60(10) . .
C2 O2 Pu1 95.8(3) . .
C2 O2 K2 108.6(3) . 2_766
Pu1 O2 K2 125.66(14) . 2_766
C1 O3 Pu1 95.8(3) . .
C1 O3 K2 93.5(3) . 1_455
Pu1 O3 K2 125.25(14) . 1_455
C1 O3 K4 163.9(3) . .
Pu1 O3 K4 90.53(10) . .
K2 O3 K4 94.90(10) 1_455 .
C1 O4 Pu1 95.1(3) . .
C1 O4 K3 136.3(3) . .
Pu1 O4 K3 95.39(11) . .
C1 O4 K1 131.3(3) . .
Pu1 O4 K1 101.17(13) . .
K3 O4 K1 87.61(11) . .
C3 O5 Pu1 97.5(3) . .
C3 O5 K4 121.7(3) . .
Pu1 O5 K4 102.70(13) . .
C3 O5 K2 74.6(3) . .
Pu1 O5 K2 149.45(16) . .
K4 O5 K2 106.51(12) . .
O7 O6 Pu1 72.81(19) . .
O7 O6 Pu1 72.7(2) . 2_666
Pu1 O6 Pu1 97.59(13) . 2_666
O7 O6 K3 77.6(2) . 2_666
Pu1 O6 K3 145.16(17) . 2_666
Pu1 O6 K3 90.71(11) 2_666 2_666
O6 O7 Pu1 70.04(19) . .
O6 O7 Pu1 70.5(2) . 2_666
Pu1 O7 Pu1 95.71(14) . 2_666
O6 O7 K4 123.0(3) . .
Pu1 O7 K4 102.37(12) . .
Pu1 O7 K4 160.35(17) 2_666 .
O6 O7 K3 74.12(19) . 2_666
Pu1 O7 K3 139.76(16) . 2_666
Pu1 O7 K3 89.01(10) 2_666 2_666
K4 O7 K3 82.19(10) . 2_666
C1 O8 K1 112.5(3) . 2_656
C1 O8 K3 116.1(3) . 2_656
K1 O8 K3 88.13(10) 2_656 2_656
C1 O8 K2 80.3(3) . 1_455
K1 O8 K2 88.98(10) 2_656 1_455
K3 O8 K2 163.14(15) 2_656 1_455
C3 O10 K4 128.0(3) . 2_765
C3 O10 K2 106.4(3) . .
K4 O10 K2 93.59(12) 2_765 .
C3 O10 K1 89.9(3) . 2_756
K4 O10 K1 136.21(14) 2_765 2_756
K2 O10 K1 95.49(12) . 2_756
C3 O11 Pu1 95.8(3) . .
C3 O11 K1 85.6(3) . 2_756
Pu1 O11 K1 141.98(15) . 2_756
C3 O11 K1 168.2(3) . .
Pu1 O11 K1 95.99(12) . .
K1 O11 K1 85.23(10) 2_756 .
O8 C1 O4 124.7(5) . .
O8 C1 O3 120.5(5) . .
O4 C1 O3 114.7(4) . .
O8 C1 Pu1 176.5(4) . .
O4 C1 Pu1 58.2(2) . .
O3 C1 Pu1 56.5(2) . .
O8 C1 K2 76.8(3) . 1_455
O4 C1 K2 133.0(3) . 1_455
O3 C1 K2 61.8(3) . 1_455
Pu1 C1 K2 99.83(13) . 1_455
O8 C1 K1 47.5(3) . 2_656
O4 C1 K1 89.1(3) . 2_656
O3 C1 K1 138.9(3) . 2_656
Pu1 C1 K1 132.89(18) . 2_656
K2 C1 K1 77.33(11) 1_455 2_656
O8 C1 K3 45.2(2) . 2_656
O4 C1 K3 91.8(3) . 2_656
O3 C1 K3 139.0(3) . 2_656
Pu1 C1 K3 138.11(18) . 2_656
K2 C1 K3 121.85(16) 1_455 2_656
K1 C1 K3 67.04(9) 2_656 2_656
O9 C2 O1 123.5(5) . .
O9 C2 O2 120.5(5) . .
O1 C2 O2 115.9(5) . .
O9 C2 Pu1 176.8(3) . .
O1 C2 Pu1 59.1(3) . .
O2 C2 Pu1 56.9(3) . .
O9 C2 K2 82.5(3) . 2_766
O1 C2 K2 139.9(3) . 2_766
O2 C2 K2 50.5(2) . 2_766
Pu1 C2 K2 94.32(14) . 2_766
O10 C3 O11 123.0(4) . .
O10 C3 O5 124.2(5) . .
O11 C3 O5 112.7(5) . .
O10 C3 Pu1 177.2(4) . .
O11 C3 Pu1 57.4(3) . .
O5 C3 Pu1 55.4(3) . .
O10 C3 K1 66.5(3) . 2_756
O11 C3 K1 69.6(3) . 2_756
O5 C3 K1 143.2(4) . 2_756
Pu1 C3 K1 115.67(18) . 2_756
O10 C3 K2 52.4(3) . .
O11 C3 K2 145.9(4) . .
O5 C3 K2 82.6(3) . .
Pu1 C3 K2 129.17(16) . .
K1 C3 K2 80.11(13) 2_756 .
K1 OW1 K2 93.91(13) . 2_756
K3 OW2 K4 90.63(14) . 2_666
K3 OW3 K4 88.02(12) . 2_666
K4 OW4 K2 88.59(12) . 2_765
K4 OW4 K4 90.90(12) . 2_765
K2 OW4 K4 111.63(14) 2_765 2_765
K4 OW5 K2 101.35(15) 2_765 2_865
K4 OW5 K2 77.85(11) 2_765 .
K2 OW5 K2 92.66(12) 2_865 .
K3 OW6 K1 86.97(13) . 2_656

loop_
_geom_bond_atom_site_label_1
_geom_bond_atom_site_label_2
_geom_bond_distance
_geom_bond_site_symmetry_2
Pu1 O6 2.313(3) .
Pu1 O6 2.341(4) 2_666
Pu1 O7 2.351(4) .
Pu1 O7 2.371(4) 2_666
Pu1 O5 2.385(4) .
Pu1 O3 2.389(4) .
Pu1 O2 2.397(4) .
Pu1 O4 2.434(3) .
Pu1 O11 2.434(3) .
Pu1 O1 2.449(4) .
Pu1 C2 2.846(6) .
Pu1 C1 2.850(5) .
K1 O8 2.712(4) 2_656
K1 O1 2.725(3) .
K1 O4 2.769(4) .
K1 OW1 2.775(4) .
K1 O10 2.840(4) 2_756
K1 O11 2.912(4) 2_756
K1 O11 2.962(4) .
K1 OW6 3.005(5) 2_656
K1 C3 3.098(5) 2_756
K1 C1 3.397(5) 2_656
K1 K3 3.8224(17) .
K1 K3 3.9665(18) 2_656
K2 O10 2.714(4) .
K2 O3 2.807(4) 1_655
K2 O2 2.842(4) 2_766
K2 OW1 2.851(5) 2_756
K2 OW4 2.907(5) 2_765
K2 OW5 2.974(5) 2_865
K2 O8 3.140(4) 1_655
K2 C1 3.180(5) 1_655
K2 C3 3.288(5) .
K2 OW5 3.368(5) .
K2 O5 3.382(4) .
K2 C2 3.488(5) 2_766
K3 OW2 2.722(5) .
K3 OW6 2.753(4) .
K3 O4 2.753(4) .
K3 O8 2.784(3) 2_656
K3 OW3 2.802(4) .
K3 O1 2.949(4) .
K3 O6 3.018(4) 2_666
K3 O7 3.064(4) 2_666
K3 C1 3.523(5) 2_656
K3 K4 3.9136(16) 2_666
K4 O10 2.682(4) 2_765
K4 OW4 2.722(4) .
K4 OW2 2.783(4) 2_666
K4 OW3 2.831(4) 2_666
K4 O5 2.846(4) .
K4 OW5 2.861(5) 2_765
K4 O7 2.886(4) .
K4 OW4 3.135(5) 2_765
K4 O3 3.304(4) .
K4 K3 3.9136(16) 2_666
K4 K2 3.9332(18) 2_765
O1 C2 1.285(6) .
O2 C2 1.311(6) .
O2 K2 2.842(4) 2_766
O3 C1 1.333(6) .
O3 K2 2.807(4) 1_455
O4 C1 1.282(6) .
O5 C3 1.323(5) .
O6 O7 1.486(5) .
O6 Pu1 2.341(4) 2_666
O6 K3 3.018(4) 2_666
O7 Pu1 2.371(4) 2_666
O7 K3 3.064(4) 2_666
O8 C1 1.257(6) .
O8 K1 2.711(4) 2_656
O8 K3 2.784(3) 2_656
O8 K2 3.140(4) 1_455
O9 C2 1.265(6) .
O10 C3 1.242(6) .
O10 K4 2.682(4) 2_765
O10 K1 2.840(4) 2_756
O11 C3 1.303(6) .
O11 K1 2.912(4) 2_756
C1 K2 3.180(5) 1_455
C1 K1 3.397(5) 2_656
C1 K3 3.523(5) 2_656
C2 K2 3.488(5) 2_766
C3 K1 3.098(5) 2_756
OW1 K2 2.851(5) 2_756
OW2 K4 2.783(4) 2_666
OW3 K4 2.831(4) 2_666
OW4 K2 2.907(5) 2_765
OW4 K4 3.135(5) 2_765
OW5 K4 2.861(5) 2_765
OW5 K2 2.974(5) 2_865
OW6 K1 3.005(5) 2_656
